data_4108599
loop_
_publ_author_name
'Craig M. Robertson'
'Alicea A. Leitch'
'Kristina Cvrkalj'
'Daniel J. T. Myles'
'Robert W. Reed'
'Paul A. Dube'
'Richard T. Oakley'

_publ_section_title
;
 Ferromagnetic Ordering in Bisthiaselenazolyl Radicals: Variations on a
 Tetragonal Theme
;
_journal_name_full 'Journal of the American Chemical Society'
_journal_page_first 14791
_journal_page_last 14801
_journal_paper_doi 10.1021/ja8054436
_journal_volume 130
_journal_year 2008
_chemical_formula_sum 'C7 H2 Cl F3 N3 S2 Se2'
_chemical_formula_weight 442.61
_chemical_name_systematic
; 
 ? 
;
_space_group_IT_number 113
_symmetry_cell_setting tetragonal
_symmetry_space_group_name_Hall 'P -4 2ab'
_symmetry_space_group_name_H-M 'P -4 21 m'
_atom_sites_solution_hydrogens geom
_atom_sites_solution_primary direct
_atom_sites_solution_secondary difmap
_audit_creation_method SHELXL-97
_cell_angle_alpha 90.00
_cell_angle_beta 90.00
_cell_angle_gamma 90.00
_cell_formula_units_Z 4
_cell_length_a 16.2389(5)
_cell_length_b 16.2389(5)
_cell_length_c 4.2776(3)
_cell_measurement_reflns_used 5741
_cell_measurement_temperature 100(2)
_cell_measurement_theta_max 30.07
_cell_measurement_theta_min 2.80
_cell_volume 1128.01(9)
_computing_structure_refinement 'SHELXL-97 (Sheldrick, 1997)'
_computing_structure_solution 'SHELXS-97 (Sheldrick, 1990)'
_diffrn_ambient_temperature 100(2)
_diffrn_measured_fraction_theta_full 0.998
_diffrn_measured_fraction_theta_max 0.998
_diffrn_measurement_device_type 'CCD area detector'
_diffrn_measurement_method 'omega scans'
_diffrn_radiation_monochromator graphite
_diffrn_radiation_source 'sealed tube'
_diffrn_radiation_type MoK\a
_diffrn_radiation_wavelength 0.71073
_diffrn_reflns_av_R_equivalents 0.0305
_diffrn_reflns_av_sigmaI/netI 0.0241
_diffrn_reflns_limit_h_max 22
_diffrn_reflns_limit_h_min -22
_diffrn_reflns_limit_k_max 22
_diffrn_reflns_limit_k_min -22
_diffrn_reflns_limit_l_max 6
_diffrn_reflns_limit_l_min -6
_diffrn_reflns_number 16567
_diffrn_reflns_theta_full 30.11
_diffrn_reflns_theta_max 30.11
_diffrn_reflns_theta_min 2.80
_exptl_absorpt_coefficient_mu 7.183
_exptl_absorpt_correction_T_max 0.5241
_exptl_absorpt_correction_T_min 0.1267
_exptl_absorpt_correction_type empirical
_exptl_absorpt_process_details 'APEX II'
_exptl_crystal_colour black
_exptl_crystal_density_diffrn 2.606
_exptl_crystal_description rectangle
_exptl_crystal_F_000 836
_exptl_crystal_size_max 0.49
_exptl_crystal_size_mid 0.10
_exptl_crystal_size_min 0.09
_refine_diff_density_max 0.372
_refine_diff_density_min -0.222
_refine_diff_density_rms 0.060
_refine_ls_abs_structure_details 'Flack H D (1983), Acta Cryst. A39, 876-881'
_refine_ls_abs_structure_Flack 0.020(6)
_refine_ls_extinction_method none
_refine_ls_goodness_of_fit_ref 1.098
_refine_ls_hydrogen_treatment constr
_refine_ls_matrix_type full
_refine_ls_number_parameters 91
_refine_ls_number_reflns 1726
_refine_ls_number_restraints 0
_refine_ls_restrained_S_all 1.098
_refine_ls_R_factor_all 0.0142
_refine_ls_R_factor_gt 0.0134
_refine_ls_shift/su_max 0.002
_refine_ls_shift/su_mean 0.000
_refine_ls_structure_factor_coef Fsqd
_refine_ls_weighting_details 'calc w=1/[\s^2^(Fo^2^)+(0.0131P)^2^+0.0658P] where P=(Fo^2^+2Fc^2^)/3'
_refine_ls_weighting_scheme calc
_refine_ls_wR_factor_gt 0.0351
_refine_ls_wR_factor_ref 0.0353
_reflns_number_gt 1677
_reflns_number_total 1726
_reflns_threshold_expression >2sigma(I)
_cod_data_source_file ja8054436_si_004.cif
_cod_data_source_block clbptsfet-lt_0m
_cod_database_code 4108599

loop_
_symmetry_equiv_pos_as_xyz
'x, y, z'
'-x, -y, z'
'y, -x, -z'
'-y, x, -z'
'-x+1/2, y+1/2, -z'
'x+1/2, -y+1/2, -z'
'-y+1/2, -x+1/2, z'
'y+1/2, x+1/2, z'

loop_
_atom_site_label
_atom_site_type_symbol
_atom_site_fract_x
_atom_site_fract_y
_atom_site_fract_z
_atom_site_U_iso_or_equiv
_atom_site_adp_type
_atom_site_occupancy
_atom_site_symmetry_multiplicity
_atom_site_calc_flag
_atom_site_refinement_flags
Se1 Se 0.068354(9) 0.902858(9) 0.77271(4) 0.01142(5) Uani 1 1 d .
S1 S 0.04367(2) 0.78228(2) 0.53673(11) 0.01276(8) Uani 1 1 d .
Cl1 Cl 0.10657(2) 0.60657(2) 0.32169(14) 0.01566(11) Uani 1 2 d S
N1 N 0.16651(8) 0.86935(8) 0.9396(4) 0.0121(3) Uani 1 1 d .
N2 N 0.26515(8) 0.76515(8) 0.9479(5) 0.0096(3) Uani 1 2 d S
C1 C 0.16752(9) 0.66752(9) 0.5564(6) 0.0109(4) Uani 1 2 d S
C2 C 0.13907(10) 0.74421(10) 0.6489(4) 0.0103(3) Uani 1 1 d .
C3 C 0.18842(10) 0.79579(10) 0.8489(4) 0.0097(3) Uani 1 1 d .
C4 C 0.31405(10) 0.81405(10) 1.1650(5) 0.0109(4) Uani 1 2 d S
H4A H 0.3463 0.7766 1.3006 0.013 Uiso 1 1 d R
C5 C 0.37225(10) 0.87225(10) 1.0011(6) 0.0125(4) Uani 1 2 d S
F5A F 0.41618(6) 0.91618(6) 1.2053(4) 0.0291(4) Uani 1 2 d S
F5B F 0.33272(6) 0.92588(6) 0.8167(3) 0.0217(2) Uani 1 1 d .

loop_
_atom_site_aniso_label
_atom_site_aniso_U_11
_atom_site_aniso_U_22
_atom_site_aniso_U_33
_atom_site_aniso_U_23
_atom_site_aniso_U_13
_atom_site_aniso_U_12
Se1 0.00887(7) 0.00906(7) 0.01633(8) -0.00041(6) 0.00079(6) 0.00083(5)
S1 0.00895(17) 0.01033(18) 0.0190(2) -0.00173(15) -0.00254(14) 0.00118(13)
Cl1 0.01264(14) 0.01264(14) 0.0217(3) -0.00541(15) -0.00541(15) 0.00015(18)
N1 0.0093(6) 0.0100(6) 0.0170(7) -0.0014(5) 0.0001(5) 0.0019(5)
N2 0.0085(5) 0.0085(5) 0.0120(9) -0.0017(5) -0.0017(5) 0.0010(7)
C1 0.0100(6) 0.0100(6) 0.0128(11) -0.0023(6) -0.0023(6) -0.0006(8)
C2 0.0075(6) 0.0103(7) 0.0132(7) 0.0009(5) 0.0003(5) 0.0005(5)
C3 0.0082(6) 0.0106(7) 0.0103(7) 0.0011(5) 0.0012(5) -0.0001(5)
C4 0.0113(6) 0.0113(6) 0.0102(10) -0.0008(6) -0.0008(6) -0.0013(8)
C5 0.0114(6) 0.0114(6) 0.0146(11) -0.0006(6) -0.0006(6) -0.0005(8)
F5A 0.0351(6) 0.0351(6) 0.0172(7) -0.0049(4) -0.0049(4) -0.0215(7)
F5B 0.0171(5) 0.0181(5) 0.0300(6) 0.0123(5) 0.0008(4) 0.0017(4)

loop_
_atom_type_symbol
_atom_type_description
_atom_type_scat_dispersion_real
_atom_type_scat_dispersion_imag
_atom_type_scat_source
C C 0.0033 0.0016 'International Tables Vol C Tables 4.2.6.8 and 6.1.1.4'
H H 0.0000 0.0000 'International Tables Vol C Tables 4.2.6.8 and 6.1.1.4'
N N 0.0061 0.0033 'International Tables Vol C Tables 4.2.6.8 and 6.1.1.4'
F F 0.0171 0.0103 'International Tables Vol C Tables 4.2.6.8 and 6.1.1.4'
S S 0.1246 0.1234 'International Tables Vol C Tables 4.2.6.8 and 6.1.1.4'
Cl Cl 0.1484 0.1585 'International Tables Vol C Tables 4.2.6.8 and 6.1.1.4'
Se Se -0.0929 2.2259 'International Tables Vol C Tables 4.2.6.8 and 6.1.1.4'

loop_
_geom_angle_atom_site_label_1
_geom_angle_atom_site_label_2
_geom_angle_atom_site_label_3
_geom_angle
_geom_angle_site_symmetry_1
_geom_angle_site_symmetry_3
N1 Se1 S1 94.12(5) . .
C2 S1 Se1 91.55(6) . .
C3 N1 Se1 113.19(11) . .
C3 N2 C3 122.41(19) 8_455 .
C3 N2 C4 118.79(9) 8_455 .
C3 N2 C4 118.79(9) . .
C2 C1 C2 121.2(2) 8_455 .
C2 C1 Cl1 119.41(11) 8_455 .
C2 C1 Cl1 119.41(11) . .
C1 C2 C3 120.43(16) . .
C1 C2 S1 122.60(14) . .
C3 C2 S1 116.97(12) . .
N1 C3 N2 118.41(15) . .
N1 C3 C2 123.84(14) . .
N2 C3 C2 117.75(14) . .
N2 C4 C5 112.73(18) . .
F5A C5 F5B 107.11(13) . 8_455
F5A C5 F5B 107.11(13) . .
F5B C5 F5B 106.05(19) 8_455 .
F5A C5 C4 111.43(19) . .
F5B C5 C4 112.39(12) 8_455 .
F5B C5 C4 112.39(12) . .

loop_
_geom_bond_atom_site_label_1
_geom_bond_atom_site_label_2
_geom_bond_distance
_geom_bond_site_symmetry_2
Se1 N1 1.8293(15) .
Se1 S1 2.2390(4) .
S1 C2 1.7357(16) .
Cl1 C1 1.723(2) .
N1 C3 1.305(2) .
N2 C3 1.4068(18) 8_455
N2 C3 1.4068(18) .
N2 C4 1.457(3) .
C1 C2 1.3859(19) 8_455
C1 C2 1.3859(19) .
C2 C3 1.441(2) .
C4 C5 1.509(3) .
C5 F5A 1.335(3) .
C5 F5B 1.3390(17) 8_455
C5 F5B 1.3390(17) .
